data_2013783
loop_
_publ_author_name
'Ortiz-Marciales, Margarita'
'De Jes\'us, Melvin'
'Gonz\'ales, Eduvigis'
'Raptis, Raphael G.'
'Baran, Peter'

_publ_section_title
;
 A 1,3,2-oxazaborolidine dimer derived from
 (<i>S</i>)-\a,\a-diphenylprolinol
;
_journal_issue 3
_journal_name_full 'Acta Crystallographica Section C'
_journal_page_first o173
_journal_page_last o175
_journal_paper_doi 10.1107/S0108270104000666
_journal_volume 60
_journal_year 2004
_chemical_formula_iupac 'C34 H38 B2 N2 O2'
_chemical_formula_moiety 'C34 H38 B2 N2 O2'
_chemical_formula_sum 'C34 H38 B2 N2 O2'
_chemical_formula_weight 528.28
_chemical_melting_point .477E-305
_chemical_name_common 'CBS Oxazaborolidine dimer'
_chemical_name_systematic
;
3,3,3',3'-tetraphenyl-1,1'-spirobi(3a,4,5,6-tetrahydro-3H-
pyrrolo[1,2-c][1,3,2]oxazaborole)--7-borane
;
_space_group_IT_number 4
_symmetry_cell_setting monoclinic
_symmetry_space_group_name_Hall 'P 2yb'
_symmetry_space_group_name_H-M 'P 1 21 1'
_atom_sites_solution_hydrogens geom
_atom_sites_solution_primary direct
_atom_sites_solution_secondary difmap
_cell_angle_alpha 90
_cell_angle_beta 106.993(3)
_cell_angle_gamma 90
_cell_formula_units_Z 2
_cell_length_a 11.455(2)
_cell_length_b 9.1008(17)
_cell_length_c 14.779(3)
_cell_measurement_reflns_used 911
_cell_measurement_temperature 298(2)
_cell_measurement_theta_max 27.9
_cell_measurement_theta_min 2.7
_cell_volume 1473.4(5)
_computing_cell_refinement SMART-NT
_computing_data_collection 'SMART-NT (Bruker, 1998)'
_computing_data_reduction 'SAINT-Plus (Bruker, 1999)'
_computing_molecular_graphics 'SHELXTL-NT (Bruker, 1998)'
_computing_publication_material SHELXTL-NT
_computing_structure_refinement 'SHELXL97 (Sheldrick, 1997)'
_computing_structure_solution 'SHELXS97 (Sheldrick, 1997)'
_diffrn_ambient_temperature 298(2)
_diffrn_measured_fraction_theta_full 0.992
_diffrn_measured_fraction_theta_max 0.992
_diffrn_measurement_device_type 'Bruker SMART 1K CCD area-detector'
_diffrn_measurement_method '\f and \w'
_diffrn_radiation_monochromator graphite
_diffrn_radiation_source 'fine-focus sealed tube'
_diffrn_radiation_type MoK\a
_diffrn_radiation_wavelength 0.71073
_diffrn_reflns_av_R_equivalents 0.0249
_diffrn_reflns_av_sigmaI/netI 0.0212
_diffrn_reflns_limit_h_max 12
_diffrn_reflns_limit_h_min -15
_diffrn_reflns_limit_k_max 10
_diffrn_reflns_limit_k_min -12
_diffrn_reflns_limit_l_max 19
_diffrn_reflns_limit_l_min -18
_diffrn_reflns_number 10262
_diffrn_reflns_theta_full 28.09
_diffrn_reflns_theta_max 28.09
_diffrn_reflns_theta_min 1.44
_diffrn_standards_decay_% 0.00
_exptl_absorpt_coefficient_mu 0.072
_exptl_absorpt_correction_T_max 0.991
_exptl_absorpt_correction_T_min 0.974
_exptl_absorpt_correction_type multi-scan
_exptl_absorpt_process_details '(XPREP; Sheldrick, 1990)'
_exptl_crystal_colour colourless
_exptl_crystal_density_diffrn 1.191
_exptl_crystal_density_meas ?
_exptl_crystal_density_method 'not measured'
_exptl_crystal_description prism
_exptl_crystal_F_000 564
_exptl_crystal_size_max 0.40
_exptl_crystal_size_mid 0.31
_exptl_crystal_size_min 0.12
_refine_diff_density_max 0.157
_refine_diff_density_min -0.187
_refine_ls_extinction_method none
_refine_ls_goodness_of_fit_ref 1.098
_refine_ls_hydrogen_treatment constr
_refine_ls_matrix_type full
_refine_ls_number_parameters 362
_refine_ls_number_reflns 3774
_refine_ls_number_restraints 1
_refine_ls_restrained_S_all 1.098
_refine_ls_R_factor_all 0.0621
_refine_ls_R_factor_gt 0.0436
_refine_ls_shift/su_max 0.000
_refine_ls_shift/su_mean 0.000
_refine_ls_structure_factor_coef Fsqd
_refine_ls_weighting_details 'calc w = 1/[\s^2^(Fo^2^)+(0.063P)^2^+0.1498P] where P=(Fo^2^+2Fc^2^)/3'
_refine_ls_weighting_scheme calc
_refine_ls_wR_factor_gt 0.1073
_refine_ls_wR_factor_ref 0.1256
_reflns_number_gt 2974
_reflns_number_total 3774
_reflns_threshold_expression I>2\s(I)
_cod_data_source_file fr1462.cif
_cod_data_source_block I
_cod_depositor_comments
;
The following automatic conversions were performed:

'_exptl_crystal_density_meas' value 'not measured' was changed to '?'
- the value is perceived as not measured.

Automatic conversion script
Id: cif_fix_values 3008 2015-01-20 13:52:24Z robertas 
;
_cod_original_sg_symbol_H-M 'P 21'
_cod_database_code 2013783
_cod_database_fobs_code 2013783

loop_
_symmetry_equiv_pos_as_xyz
'x, y, z'
'-x, y+1/2, -z'

loop_
_atom_site_label
_atom_site_fract_x
_atom_site_fract_y
_atom_site_fract_z
_atom_site_U_iso_or_equiv
_atom_site_adp_type
_atom_site_calc_flag
_atom_site_refinement_flags
_atom_site_occupancy
_atom_site_disorder_assembly
_atom_site_disorder_group
_atom_site_type_symbol
B1 0.3256(2) 0.6435(3) 0.78462(18) 0.0456(6) Uani d . 1 . . B
B2 0.3869(3) 0.7482(5) 0.9653(2) 0.0693(9) Uani d . 1 . . B
H21B 0.3639 0.8228 1.0027 0.104 Uiso calc R 1 . . H
H22B 0.4692 0.7653 0.9641 0.104 Uiso calc R 1 . . H
H23B 0.3818 0.6535 0.9924 0.104 Uiso calc R 1 . . H
O1 0.20792(13) 0.5949(2) 0.72733(11) 0.0468(4) Uani d . 1 . . O
O2 0.39794(14) 0.7008(2) 0.72834(12) 0.0511(4) Uani d . 1 . . O
N1 0.29597(18) 0.7536(3) 0.85848(13) 0.0501(5) Uani d . 1 . . N
N2 0.40913(17) 0.5066(3) 0.83999(14) 0.0504(5) Uani d . 1 . . N
H2 0.4524 0.5358 0.8992 0.061 Uiso d R 1 . . H
C1 0.2897(3) 0.9103(3) 0.8237(2) 0.0613(7) Uani d . 1 . . C
H1A 0.2763 0.9126 0.7558 0.074 Uiso calc R 1 . . H
H1B 0.3652 0.9616 0.8542 0.074 Uiso calc R 1 . . H
C2 0.1837(4) 0.9813(5) 0.8490(3) 0.0864(10) Uani d . 1 . . C
H2A 0.1306 1.0313 0.7944 0.104 Uiso calc R 1 . . H
H2B 0.2133 1.0526 0.8993 0.104 Uiso calc R 1 . . H
C3 0.1147(3) 0.8590(5) 0.8812(2) 0.0766(9) Uani d . 1 . . C
H3A 0.0281 0.8651 0.8485 0.092 Uiso calc R 1 . . H
H3B 0.1262 0.8653 0.9488 0.092 Uiso calc R 1 . . H
C4 0.1677(2) 0.7160(4) 0.85669(17) 0.0543(6) Uani d . 1 . . C
H4 0.1703 0.6435 0.9063 0.065 Uiso calc R 1 . . H
C5 0.1071(2) 0.6437(3) 0.75757(15) 0.0472(5) Uani d . 1 . . C
C6 0.3447(3) 0.3632(4) 0.8458(2) 0.0653(8) Uani d . 1 . . C
H6A 0.3767 0.3193 0.9079 0.078 Uiso calc R 1 . . H
H6B 0.2577 0.3790 0.8335 0.078 Uiso calc R 1 . . H
C7 0.3693(4) 0.2657(4) 0.7709(3) 0.0909(11) Uani d . 1 . . C
H7A 0.2940 0.2228 0.7317 0.109 Uiso calc R 1 . . H
H7B 0.4248 0.1870 0.7999 0.109 Uiso calc R 1 . . H
C8 0.4260(3) 0.3634(4) 0.7126(2) 0.0706(8) Uani d . 1 . . C
H8A 0.3637 0.4090 0.6613 0.085 Uiso calc R 1 . . H
H8B 0.4809 0.3080 0.6865 0.085 Uiso calc R 1 . . H
C9 0.4950(2) 0.4777(3) 0.78255(18) 0.0519(6) Uani d . 1 . . C
H9 0.5730 0.4387 0.8221 0.062 Uiso calc R 1 . . H
C10 0.5119(2) 0.6294(3) 0.74148(17) 0.0473(5) Uani d . 1 . . C
C21 0.0322(2) 0.5067(3) 0.76569(17) 0.0523(6) Uani d . 1 . . C
C22 0.0240(3) 0.3933(4) 0.7014(2) 0.0635(7) Uani d . 1 . . C
H22 0.0638 0.4025 0.6551 0.076 Uiso calc R 1 . . H
C23 -0.0418(3) 0.2667(4) 0.7045(3) 0.0817(10) Uani d . 1 . . C
H23 -0.0465 0.1926 0.6603 0.098 Uiso calc R 1 . . H
C24 -0.0995(3) 0.2506(5) 0.7720(3) 0.0905(11) Uani d . 1 . . C
H24 -0.1429 0.1650 0.7744 0.109 Uiso calc R 1 . . H
C25 -0.0940(3) 0.3606(6) 0.8369(3) 0.0883(12) Uani d . 1 . . C
H25 -0.1337 0.3490 0.8830 0.106 Uiso calc R 1 . . H
C26 -0.0286(2) 0.4909(4) 0.8340(2) 0.0677(8) Uani d . 1 . . C
H26 -0.0261 0.5657 0.8774 0.081 Uiso calc R 1 . . H
C31 0.0287(2) 0.7474(3) 0.68226(17) 0.0512(6) Uani d . 1 . . C
C32 -0.0918(3) 0.7801(4) 0.6776(2) 0.0665(8) Uani d . 1 . . C
H32 -0.1261 0.7387 0.7214 0.080 Uiso calc R 1 . . H
C33 -0.1613(3) 0.8741(4) 0.6083(3) 0.0830(10) Uani d . 1 . . C
H33 -0.2421 0.8931 0.6053 0.100 Uiso calc R 1 . . H
C34 -0.1114(4) 0.9387(5) 0.5443(3) 0.0852(10) Uani d . 1 . . C
H34 -0.1577 1.0024 0.4985 0.102 Uiso calc R 1 . . H
C35 0.0075(4) 0.9085(5) 0.5486(2) 0.0797(10) Uani d . 1 . . C
H35 0.0421 0.9538 0.5062 0.096 Uiso calc R 1 . . H
C36 0.0765(3) 0.8119(4) 0.61510(17) 0.0612(7) Uani d . 1 . . C
H36 0.1557 0.7896 0.6151 0.073 Uiso calc R 1 . . H
C41 0.5373(2) 0.6097(3) 0.64563(18) 0.0522(6) Uani d . 1 . . C
C42 0.6455(3) 0.5453(4) 0.6416(2) 0.0669(8) Uani d . 1 . . C
H42 0.7037 0.5178 0.6974 0.080 Uiso calc R 1 . . H
C43 0.6680(3) 0.5213(5) 0.5559(2) 0.0793(9) Uani d . 1 . . C
H43 0.7400 0.4758 0.5542 0.095 Uiso calc R 1 . . H
C44 0.5846(4) 0.5643(5) 0.4740(3) 0.0847(10) Uani d . 1 . . C
H44 0.6004 0.5506 0.4163 0.102 Uiso calc R 1 . . H
C45 0.4773(4) 0.6279(5) 0.4769(2) 0.0890(11) Uani d . 1 . . C
H45 0.4199 0.6556 0.4208 0.107 Uiso calc R 1 . . H
C46 0.4534(3) 0.6516(4) 0.5624(2) 0.0705(8) Uani d . 1 . . C
H46 0.3806 0.6957 0.5634 0.085 Uiso calc R 1 . . H
C51 0.6127(2) 0.7253(3) 0.80626(18) 0.0529(6) Uani d . 1 . . C
C52 0.6083(3) 0.8754(4) 0.7865(3) 0.0709(8) Uani d . 1 . . C
H52 0.5467 0.9121 0.7357 0.085 Uiso calc R 1 . . H
C53 0.6940(4) 0.9699(5) 0.8412(3) 0.0872(11) Uani d . 1 . . C
H53 0.6893 1.0699 0.8277 0.105 Uiso calc R 1 . . H
C54 0.7868(3) 0.9166(5) 0.9159(3) 0.0867(13) Uani d . 1 . . C
H54 0.8453 0.9805 0.9522 0.104 Uiso calc R 1 . . H
C55 0.7928(3) 0.7708(6) 0.9366(2) 0.0837(11) Uani d . 1 . . C
H55 0.8552 0.7352 0.9874 0.100 Uiso calc R 1 . . H
C56 0.7055(3) 0.6739(4) 0.8818(2) 0.0680(8) Uani d . 1 . . C
H56 0.7100 0.5742 0.8964 0.082 Uiso calc R 1 . . H

loop_
_atom_site_aniso_label
_atom_site_aniso_U_11
_atom_site_aniso_U_22
_atom_site_aniso_U_33
_atom_site_aniso_U_12
_atom_site_aniso_U_13
_atom_site_aniso_U_23
B1 0.0425(12) 0.0507(15) 0.0412(12) -0.0060(12) 0.0083(10) 0.0064(12)
B2 0.0671(19) 0.084(2) 0.0467(15) -0.0139(19) 0.0006(13) -0.0052(17)
O1 0.0367(7) 0.0615(10) 0.0408(7) -0.0054(7) 0.0094(6) -0.0033(8)
O2 0.0421(8) 0.0535(10) 0.0581(9) -0.0001(8) 0.0154(7) 0.0141(8)
N1 0.0470(10) 0.0582(12) 0.0419(9) -0.0125(10) 0.0079(8) -0.0001(9)
N2 0.0429(10) 0.0566(12) 0.0473(10) -0.0073(10) 0.0061(8) 0.0135(10)
C1 0.0694(17) 0.0523(15) 0.0606(15) -0.0085(13) 0.0164(13) -0.0011(13)
C2 0.098(3) 0.074(2) 0.091(2) 0.007(2) 0.034(2) -0.010(2)
C3 0.0729(18) 0.097(3) 0.0622(16) -0.0007(19) 0.0240(15) -0.0234(18)
C4 0.0483(13) 0.0734(18) 0.0413(11) -0.0107(13) 0.0132(10) -0.0027(12)
C5 0.0411(11) 0.0590(15) 0.0411(11) -0.0060(11) 0.0113(9) -0.0009(11)
C6 0.0522(14) 0.0666(18) 0.0714(17) -0.0107(13) 0.0088(13) 0.0311(16)
C7 0.109(3) 0.0546(18) 0.115(3) -0.026(2) 0.043(2) 0.005(2)
C8 0.083(2) 0.0522(16) 0.0809(19) -0.0166(15) 0.0309(17) -0.0021(16)
C9 0.0430(11) 0.0514(14) 0.0587(14) -0.0026(11) 0.0107(10) 0.0093(12)
C10 0.0386(10) 0.0509(14) 0.0521(12) -0.0046(10) 0.0127(9) 0.0052(11)
C21 0.0389(11) 0.0667(17) 0.0471(12) -0.0058(12) 0.0060(9) 0.0089(12)
C22 0.0564(15) 0.0674(19) 0.0615(16) -0.0139(14) 0.0089(13) -0.0006(14)
C23 0.075(2) 0.070(2) 0.096(2) -0.0190(18) 0.0180(18) -0.0060(19)
C24 0.074(2) 0.077(2) 0.115(3) -0.0199(19) 0.018(2) 0.019(2)
C25 0.0625(18) 0.115(3) 0.092(2) -0.014(2) 0.0300(17) 0.030(3)
C26 0.0513(14) 0.085(2) 0.0689(17) -0.0102(15) 0.0206(12) 0.0075(17)
C31 0.0472(12) 0.0564(14) 0.0455(12) -0.0052(11) 0.0064(10) -0.0038(11)
C32 0.0498(14) 0.0680(19) 0.0775(18) -0.0003(14) 0.0120(13) 0.0054(16)
C33 0.0585(16) 0.076(2) 0.100(2) 0.0100(17) 0.0002(16) 0.003(2)
C34 0.090(2) 0.072(2) 0.074(2) 0.0114(19) -0.0060(18) 0.0106(18)
C35 0.092(2) 0.086(2) 0.0534(15) -0.001(2) 0.0093(15) 0.0111(16)
C36 0.0643(16) 0.0726(19) 0.0435(12) -0.0013(14) 0.0109(11) 0.0050(13)
C41 0.0515(12) 0.0483(14) 0.0567(13) -0.0127(11) 0.0158(11) 0.0024(12)
C42 0.0545(15) 0.083(2) 0.0651(16) -0.0037(15) 0.0198(13) -0.0017(16)
C43 0.0705(19) 0.092(2) 0.083(2) -0.0055(19) 0.0340(17) -0.011(2)
C44 0.103(3) 0.095(3) 0.0667(19) -0.012(2) 0.0408(19) -0.0085(19)
C45 0.104(3) 0.104(3) 0.0574(17) -0.003(2) 0.0208(18) 0.011(2)
C46 0.0722(18) 0.076(2) 0.0621(16) 0.0024(17) 0.0175(14) 0.0119(16)
C51 0.0457(12) 0.0618(16) 0.0545(13) -0.0104(12) 0.0200(10) -0.0033(13)
C52 0.0631(17) 0.0601(18) 0.090(2) -0.0151(15) 0.0228(16) -0.0019(17)
C53 0.080(2) 0.068(2) 0.122(3) -0.0226(19) 0.042(2) -0.017(2)
C54 0.069(2) 0.108(3) 0.092(2) -0.037(2) 0.0370(19) -0.047(2)
C55 0.0584(17) 0.125(4) 0.0642(17) -0.024(2) 0.0119(14) -0.017(2)
C56 0.0558(15) 0.084(2) 0.0602(15) -0.0118(15) 0.0098(12) -0.0005(15)

loop_
_atom_type_symbol
_atom_type_description
_atom_type_scat_dispersion_real
_atom_type_scat_dispersion_imag
_atom_type_scat_source
C C 0.0033 0.0016 'International Tables Vol C Tables 4.2.6.8 and 6.1.1.4'
H H 0.0000 0.0000 'International Tables Vol C Tables 4.2.6.8 and 6.1.1.4'
B B 0.0013 0.0007 'International Tables Vol C Tables 4.2.6.8 and 6.1.1.4'
N N 0.0061 0.0033 'International Tables Vol C Tables 4.2.6.8 and 6.1.1.4'
O O 0.0106 0.0060 'International Tables Vol C Tables 4.2.6.8 and 6.1.1.4'

loop_
_geom_angle_atom_site_label_1
_geom_angle_atom_site_label_2
_geom_angle_atom_site_label_3
_geom_angle
_geom_angle_publ_flag
O2 B1 O1 111.84(19) yes
O2 B1 N1 116.4(2) yes
O1 B1 N1 104.25(19) yes
O2 B1 N2 102.41(19) yes
O1 B1 N2 111.8(2) yes
N1 B1 N2 110.32(18) yes
N1 B2 H21B 109.5 ?
N1 B2 H22B 109.5 ?
H21B B2 H22B 109.5 ?
N1 B2 H23B 109.5 ?
H21B B2 H23B 109.5 ?
H22B B2 H23B 109.5 ?
C5 O1 B1 115.26(18) ?
C10 O2 B1 114.75(19) ?
C4 N1 C1 105.1(2) ?
C4 N1 B1 104.39(19) yes
C1 N1 B1 111.1(2) ?
C4 N1 B2 111.0(2) ?
C1 N1 B2 108.2(2) ?
B1 N1 B2 116.4(2) ?
C9 N2 C6 107.0(2) ?
C9 N2 B1 103.60(18) yes
C6 N2 B1 117.45(18) ?
C9 N2 H2 109.4 ?
C6 N2 H2 109.5 ?
B1 N2 H2 109.5 ?
N1 C1 C2 106.3(3) ?
N1 C1 H1A 110.5 ?
C2 C1 H1A 110.5 ?
N1 C1 H1B 110.5 ?
C2 C1 H1B 110.5 ?
H1A C1 H1B 108.7 ?
C1 C2 C3 107.0(3) ?
C1 C2 H2A 110.3 ?
C3 C2 H2A 110.3 ?
C1 C2 H2B 110.3 ?
C3 C2 H2B 110.3 ?
H2A C2 H2B 108.6 ?
C2 C3 C4 105.8(2) ?
C2 C3 H3A 110.6 ?
C4 C3 H3A 110.6 ?
C2 C3 H3B 110.6 ?
C4 C3 H3B 110.6 ?
H3A C3 H3B 108.7 ?
N1 C4 C3 104.9(2) ?
N1 C4 C5 106.01(19) ?
C3 C4 C5 118.7(2) ?
N1 C4 H4 108.9 ?
C3 C4 H4 108.9 ?
C5 C4 H4 108.9 ?
O1 C5 C31 108.67(18) ?
O1 C5 C21 107.1(2) ?
C31 C5 C21 109.53(19) ?
O1 C5 C4 104.16(17) ?
C31 C5 C4 115.1(2) ?
C21 C5 C4 111.8(2) ?
C7 C6 N2 105.5(2) ?
C7 C6 H6A 110.6 ?
N2 C6 H6A 110.6 ?
C7 C6 H6B 110.6 ?
N2 C6 H6B 110.6 ?
H6A C6 H6B 108.8 ?
C6 C7 C8 106.0(3) ?
C6 C7 H7A 110.5 ?
C8 C7 H7A 110.5 ?
C6 C7 H7B 110.5 ?
C8 C7 H7B 110.5 ?
H7A C7 H7B 108.7 ?
C7 C8 C9 103.9(3) ?
C7 C8 H8A 111.0 ?
C9 C8 H8A 111.0 ?
C7 C8 H8B 111.0 ?
C9 C8 H8B 111.0 ?
H8A C8 H8B 109.0 ?
N2 C9 C8 102.0(2) ?
N2 C9 C10 104.1(2) ?
C8 C9 C10 116.5(2) ?
N2 C9 H9 111.2 ?
C8 C9 H9 111.2 ?
C10 C9 H9 111.2 ?
O2 C10 C41 109.9(2) ?
O2 C10 C51 108.6(2) ?
C41 C10 C51 109.28(18) ?
O2 C10 C9 104.31(18) ?
C41 C10 C9 109.7(2) ?
C51 C10 C9 114.9(2) ?
C22 C21 C26 118.2(3) ?
C22 C21 C5 118.5(2) ?
C26 C21 C5 123.3(3) ?
C23 C22 C21 121.7(3) ?
C23 C22 H22 119.2 ?
C21 C22 H22 119.2 ?
C24 C23 C22 120.1(4) ?
C24 C23 H23 120.0 ?
C22 C23 H23 120.0 ?
C23 C24 C25 120.1(4) ?
C23 C24 H24 120.0 ?
C25 C24 H24 120.0 ?
C24 C25 C26 120.5(3) ?
C24 C25 H25 119.7 ?
C26 C25 H25 119.7 ?
C21 C26 C25 119.5(3) ?
C21 C26 H26 120.3 ?
C25 C26 H26 120.3 ?
C32 C31 C36 117.6(3) ?
C32 C31 C5 121.9(2) ?
C36 C31 C5 120.5(2) ?
C33 C32 C31 120.9(3) ?
C33 C32 H32 119.6 ?
C31 C32 H32 119.6 ?
C34 C33 C32 120.4(3) ?
C34 C33 H33 119.8 ?
C32 C33 H33 119.8 ?
C33 C34 C35 119.3(3) ?
C33 C34 H34 120.3 ?
C35 C34 H34 120.4 ?
C34 C35 C36 121.0(3) ?
C34 C35 H35 119.5 ?
C36 C35 H35 119.5 ?
C35 C36 C31 120.8(3) ?
C35 C36 H36 119.6 ?
C31 C36 H36 119.6 ?
C46 C41 C42 118.6(3) ?
C46 C41 C10 121.4(2) ?
C42 C41 C10 120.0(2) ?
C43 C42 C41 120.9(3) ?
C43 C42 H42 119.5 ?
C41 C42 H42 119.5 ?
C44 C43 C42 120.0(3) ?
C44 C43 H43 120.0 ?
C42 C43 H43 120.0 ?
C43 C44 C45 119.7(3) ?
C43 C44 H44 120.2 ?
C45 C44 H44 120.2 ?
C44 C45 C46 120.9(3) ?
C44 C45 H45 119.6 ?
C46 C45 H45 119.6 ?
C41 C46 C45 120.0(3) ?
C41 C46 H46 120.0 ?
C45 C46 H46 120.0 ?
C56 C51 C52 118.3(3) ?
C56 C51 C10 124.9(3) ?
C52 C51 C10 116.8(3) ?
C53 C52 C51 120.9(3) ?
C53 C52 H52 119.6 ?
C51 C52 H52 119.6 ?
C52 C53 C54 120.1(4) ?
C52 C53 H53 119.9 ?
C54 C53 H53 119.9 ?
C55 C54 C53 120.0(3) ?
C55 C54 H54 120.0 ?
C53 C54 H54 120.0 ?
C54 C55 C56 120.3(4) ?
C54 C55 H55 119.9 ?
C56 C55 H55 119.9 ?
C51 C56 C55 120.4(4) ?
C51 C56 H56 119.8 ?
C55 C56 H56 119.8 ?

loop_
_geom_bond_atom_site_label_1
_geom_bond_atom_site_label_2
_geom_bond_site_symmetry_2
_geom_bond_distance
_geom_bond_publ_flag
B1 O2 . 1.433(3) yes
B1 O1 . 1.436(3) yes
B1 N1 . 1.590(4) yes
B1 N2 . 1.636(4) yes
B2 N1 . 1.618(3) yes
B2 H21B . 0.9600 ?
B2 H22B . 0.9600 ?
B2 H23B . 0.9600 ?
O1 C5 . 1.426(3) yes
O2 C10 . 1.420(3) yes
N1 C4 . 1.501(3) yes
N1 C1 . 1.510(4) ?
N2 C9 . 1.499(3) yes
N2 C6 . 1.514(4) ?
N2 H2 . 0.9105 ?
C1 C2 . 1.516(5) ?
C1 H1A . 0.9700 ?
C1 H1B . 0.9700 ?
C2 C3 . 1.520(6) ?
C2 H2A . 0.9700 ?
C2 H2B . 0.9700 ?
C3 C4 . 1.524(5) ?
C3 H3A . 0.9700 ?
C3 H3B . 0.9700 ?
C4 C5 . 1.571(3) yes
C4 H4 . 0.9800 ?
C5 C31 . 1.533(4) ?
C5 C21 . 1.537(4) ?
C6 C7 . 1.508(6) ?
C6 H6A . 0.9700 ?
C6 H6B . 0.9700 ?
C7 C8 . 1.510(5) ?
C7 H7A . 0.9700 ?
C7 H7B . 0.9700 ?
C8 C9 . 1.516(4) ?
C8 H8A . 0.9700 ?
C8 H8B . 0.9700 ?
C9 C10 . 1.543(4) yes
C9 H9 . 0.9800 ?
C10 C41 . 1.537(4) ?
C10 C51 . 1.538(3) ?
C21 C22 . 1.387(4) ?
C21 C26 . 1.391(4) ?
C22 C23 . 1.386(5) ?
C22 H22 . 0.9300 ?
C23 C24 . 1.356(5) ?
C23 H23 . 0.9300 ?
C24 C25 . 1.374(6) ?
C24 H24 . 0.9300 ?
C25 C26 . 1.410(5) ?
C25 H25 . 0.9300 ?
C26 H26 . 0.9300 ?
C31 C32 . 1.393(4) ?
C31 C36 . 1.396(4) ?
C32 C33 . 1.392(5) ?
C32 H32 . 0.9300 ?
C33 C34 . 1.372(6) ?
C33 H33 . 0.9300 ?
C34 C35 . 1.372(6) ?
C34 H34 . 0.9300 ?
C35 C36 . 1.382(5) ?
C35 H35 . 0.9300 ?
C36 H36 . 0.9300 ?
C41 C46 . 1.375(4) ?
C41 C42 . 1.388(4) ?
C42 C43 . 1.382(4) ?
C42 H42 . 0.9300 ?
C43 C44 . 1.362(5) ?
C43 H43 . 0.9300 ?
C44 C45 . 1.370(6) ?
C44 H44 . 0.9300 ?
C45 C46 . 1.385(5) ?
C45 H45 . 0.9300 ?
C46 H46 . 0.9300 ?
C51 C56 . 1.378(4) ?
C51 C52 . 1.394(5) ?
C52 C53 . 1.376(5) ?
C52 H52 . 0.9300 ?
C53 C54 . 1.378(6) ?
C53 H53 . 0.9300 ?
C54 C55 . 1.359(7) ?
C54 H54 . 0.9300 ?
C55 C56 . 1.401(5) ?
C55 H55 . 0.9300 ?
C56 H56 . 0.9300 ?

loop_
_geom_torsion_atom_site_label_1
_geom_torsion_atom_site_label_2
_geom_torsion_atom_site_label_3
_geom_torsion_atom_site_label_4
_geom_torsion
O2 B1 O1 C5 -132.7(2)
N1 B1 O1 C5 -6.0(3)
N2 B1 O1 C5 113.1(2)
O1 B1 O2 C10 -122.4(2)
N1 B1 O2 C10 117.9(2)
N2 B1 O2 C10 -2.5(3)
O2 B1 N1 C4 142.8(2)
O1 B1 N1 C4 19.1(2)
N2 B1 N1 C4 -101.1(2)
O2 B1 N1 C1 30.0(3)
O1 B1 N1 C1 -93.7(2)
N2 B1 N1 C1 146.1(2)
O2 B1 N1 B2 -94.5(3)
O1 B1 N1 B2 141.8(2)
N2 B1 N1 B2 21.6(3)
O2 B1 N2 C9 -18.2(2)
O1 B1 N2 C9 101.7(2)
N1 B1 N2 C9 -142.73(19)
O2 B1 N2 C6 -135.8(2)
O1 B1 N2 C6 -15.9(3)
N1 B1 N2 C6 99.6(3)
C4 N1 C1 C2 27.5(3)
B1 N1 C1 C2 139.8(2)
B2 N1 C1 C2 -91.2(3)
N1 C1 C2 C3 -10.4(4)
C1 C2 C3 C4 -10.3(4)
C1 N1 C4 C3 -33.8(3)
B1 N1 C4 C3 -150.8(2)
B2 N1 C4 C3 83.0(3)
C1 N1 C4 C5 92.6(3)
B1 N1 C4 C5 -24.4(3)
B2 N1 C4 C5 -150.6(3)
C2 C3 C4 N1 27.2(3)
C2 C3 C4 C5 -90.9(3)
B1 O1 C5 C31 114.2(2)
B1 O1 C5 C21 -127.5(2)
B1 O1 C5 C4 -9.0(3)
N1 C4 C5 O1 21.1(3)
C3 C4 C5 O1 138.7(3)
N1 C4 C5 C31 -97.8(2)
C3 C4 C5 C31 19.8(3)
N1 C4 C5 C21 136.4(2)
C3 C4 C5 C21 -106.1(3)
C9 N2 C6 C7 -14.7(3)
B1 N2 C6 C7 101.2(3)
N2 C6 C7 C8 -10.4(4)
C6 C7 C8 C9 31.2(4)
C6 N2 C9 C8 33.5(3)
B1 N2 C9 C8 -91.2(2)
C6 N2 C9 C10 155.13(19)
B1 N2 C9 C10 30.4(2)
C7 C8 C9 N2 -39.5(3)
C7 C8 C9 C10 -152.2(3)
B1 O2 C10 C41 139.2(2)
B1 O2 C10 C51 -101.3(2)
B1 O2 C10 C9 21.7(3)
N2 C9 C10 O2 -32.5(2)
C8 C9 C10 O2 79.0(3)
N2 C9 C10 C41 -150.17(19)
C8 C9 C10 C41 -38.7(3)
N2 C9 C10 C51 86.3(2)
C8 C9 C10 C51 -162.3(2)
O1 C5 C21 C22 -35.1(3)
C31 C5 C21 C22 82.6(3)
C4 C5 C21 C22 -148.5(2)
O1 C5 C21 C26 145.4(2)
C31 C5 C21 C26 -97.0(3)
C4 C5 C21 C26 31.9(3)
C26 C21 C22 C23 -0.4(4)
C5 C21 C22 C23 -180.0(3)
C21 C22 C23 C24 -0.6(5)
C22 C23 C24 C25 0.8(6)
C23 C24 C25 C26 0.0(6)
C22 C21 C26 C25 1.2(4)
C5 C21 C26 C25 -179.3(3)
C24 C25 C26 C21 -1.0(5)
O1 C5 C31 C32 161.6(3)
C21 C5 C31 C32 44.9(3)
C4 C5 C31 C32 -82.1(3)
O1 C5 C31 C36 -18.0(3)
C21 C5 C31 C36 -134.6(3)
C4 C5 C31 C36 98.3(3)
C36 C31 C32 C33 -0.1(5)
C5 C31 C32 C33 -179.7(3)
C31 C32 C33 C34 -1.4(5)
C32 C33 C34 C35 0.8(6)
C33 C34 C35 C36 1.3(6)
C34 C35 C36 C31 -2.8(5)
C32 C31 C36 C35 2.1(5)
C5 C31 C36 C35 -178.3(3)
O2 C10 C41 C46 -3.1(4)
C51 C10 C41 C46 -122.2(3)
C9 C10 C41 C46 111.1(3)
O2 C10 C41 C42 178.5(2)
C51 C10 C41 C42 59.4(3)
C9 C10 C41 C42 -67.4(3)
C46 C41 C42 C43 -1.0(5)
C10 C41 C42 C43 177.4(3)
C41 C42 C43 C44 1.6(6)
C42 C43 C44 C45 -1.6(6)
C43 C44 C45 C46 1.2(7)
C42 C41 C46 C45 0.5(5)
C10 C41 C46 C45 -177.9(3)
C44 C45 C46 C41 -0.6(6)
O2 C10 C51 C56 134.4(3)
C41 C10 C51 C56 -105.7(3)
C9 C10 C51 C56 18.1(3)
O2 C10 C51 C52 -45.2(3)
C41 C10 C51 C52 74.7(3)
C9 C10 C51 C52 -161.5(3)
C56 C51 C52 C53 -0.3(5)
C10 C51 C52 C53 179.4(3)
C51 C52 C53 C54 0.9(5)
C52 C53 C54 C55 -1.0(6)
C53 C54 C55 C56 0.5(6)
C52 C51 C56 C55 -0.2(4)
C10 C51 C56 C55 -179.9(3)
C54 C55 C56 C51 0.1(5)
